data_4022113
loop_
_publ_author_name
'Manab Chakravarty'
'K. C. Kumara Swamy'

_publ_section_title
;
 Palladium-Catalyzed Coupling of Allenylphosphonates, Phenylallenes,
 and Allenyl Esters: Remarkable Salt Effect and Routes to Novel
 Benzofurans and Isocoumarins
;
_journal_name_full 'Journal of Organic Chemistry'
_journal_page_first 9128
_journal_page_last 9138
_journal_paper_doi 10.1021/jo061525y
_journal_volume 71
_journal_year 2006
_chemical_formula_sum 'C15 H17 O5 P'
_chemical_formula_weight 308.26
_chemical_name_systematic
; 
 ? 
;
_space_group_IT_number 15
_symmetry_cell_setting monoclinic
_symmetry_space_group_name_Hall '-C 2yc'
_symmetry_space_group_name_H-M 'C 1 2/c 1'
_atom_sites_solution_hydrogens geom
_atom_sites_solution_primary direct
_atom_sites_solution_secondary difmap
_audit_creation_method SHELXL-97
_cell_angle_alpha 90.00
_cell_angle_beta 93.935(2)
_cell_angle_gamma 90.00
_cell_formula_units_Z 8
_cell_length_a 36.090(4)
_cell_length_b 5.9889(6)
_cell_length_c 13.4654(15)
_cell_measurement_reflns_used 3635
_cell_measurement_temperature 273(2)
_cell_measurement_theta_max 25.84
_cell_measurement_theta_min 2.26
_cell_volume 2903.6(5)
_computing_cell_refinement 'Bruker SMART'
_computing_data_collection 'Bruker SMART'
_computing_data_reduction 'Bruker SAINT'
_computing_molecular_graphics 'Bruker SHELXTL'
_computing_publication_material 'Bruker SHELXTL'
_computing_structure_refinement 'SHELXL-97 (Sheldrick, 1997)'
_computing_structure_solution 'SHELXS-97 (Sheldrick, 1990)'
_diffrn_ambient_temperature 273(2)
_diffrn_measured_fraction_theta_full 0.997
_diffrn_measured_fraction_theta_max 0.997
_diffrn_measurement_device_type 'CCD area detector'
_diffrn_measurement_method 'phi and omega scans'
_diffrn_radiation_monochromator graphite
_diffrn_radiation_source 'fine-focus sealed tube'
_diffrn_radiation_type MoK\a
_diffrn_radiation_wavelength 0.71073
_diffrn_reflns_av_R_equivalents 0.0750
_diffrn_reflns_av_sigmaI/netI 0.0603
_diffrn_reflns_limit_h_max 40
_diffrn_reflns_limit_h_min -42
_diffrn_reflns_limit_k_max 7
_diffrn_reflns_limit_k_min -7
_diffrn_reflns_limit_l_max 16
_diffrn_reflns_limit_l_min -16
_diffrn_reflns_number 10347
_diffrn_reflns_theta_full 24.99
_diffrn_reflns_theta_max 24.99
_diffrn_reflns_theta_min 2.26
_exptl_absorpt_coefficient_mu 0.208
_exptl_absorpt_correction_T_max 0.9556
_exptl_absorpt_correction_T_min 0.9031
_exptl_absorpt_correction_type 'empirical sadabs'
_exptl_crystal_colour colorless
_exptl_crystal_density_diffrn 1.410
_exptl_crystal_density_method 'not measured'
_exptl_crystal_description block
_exptl_crystal_F_000 1296
_exptl_crystal_size_max 0.50
_exptl_crystal_size_mid 0.32
_exptl_crystal_size_min 0.22
_refine_diff_density_max 0.310
_refine_diff_density_min -0.218
_refine_diff_density_rms 0.048
_refine_ls_extinction_method none
_refine_ls_goodness_of_fit_ref 1.014
_refine_ls_hydrogen_treatment none
_refine_ls_matrix_type full
_refine_ls_number_parameters 192
_refine_ls_number_reflns 2539
_refine_ls_number_restraints 0
_refine_ls_restrained_S_all 1.014
_refine_ls_R_factor_all 0.0833
_refine_ls_R_factor_gt 0.0545
_refine_ls_shift/su_max 0.001
_refine_ls_shift/su_mean 0.000
_refine_ls_structure_factor_coef Fsqd
_refine_ls_weighting_details 'calc w=1/[\s^2^(Fo^2^)+(0.0590P)^2^+0.0000P] where P=(Fo^2^+2Fc^2^)/3'
_refine_ls_weighting_scheme calc
_refine_ls_wR_factor_gt 0.1132
_refine_ls_wR_factor_ref 0.1237
_reflns_number_gt 1760
_reflns_number_total 2539
_reflns_threshold_expression >2sigma(I)
_cod_data_source_file jo061525ysi20060722_122107_11.cif
_cod_depositor_comments
;
The following automatic conversions were performed:
'_symmetry_cell_setting' value 'Monoclinic' changed to 'monoclinic'
according to '/home/saulius/struct/CIF-dictionaries/cif_core.dic'
dictionary named 'cif_core.dic' version 2.4.1 from 2010-06-29.

Automatic conversion script
Id: cif_fix_enum 1527 2010-12-29 10:47:43Z saulius 
;
_cod_original_sg_symbol_H-M 'C 2/c'
_cod_database_code 4022113

loop_
_symmetry_equiv_pos_as_xyz
'x, y, z'
'-x, y, -z+1/2'
'x+1/2, y+1/2, z'
'-x+1/2, y+1/2, -z+1/2'
'-x, -y, -z'
'x, -y, z-1/2'
'-x+1/2, -y+1/2, -z'
'x+1/2, -y+1/2, z-1/2'

loop_
_atom_site_label
_atom_site_type_symbol
_atom_site_fract_x
_atom_site_fract_y
_atom_site_fract_z
_atom_site_U_iso_or_equiv
_atom_site_adp_type
_atom_site_occupancy
_atom_site_symmetry_multiplicity
_atom_site_calc_flag
_atom_site_refinement_flags
P P 0.39669(2) 0.00200(13) 0.43568(5) 0.0417(2) Uani 1 1 d .
O3 O 0.39809(6) -0.1980(3) 0.37485(15) 0.0626(6) Uani 1 1 d .
O1 O 0.39820(5) -0.0517(3) 0.55039(13) 0.0471(5) Uani 1 1 d .
O2 O 0.43092(5) 0.1569(3) 0.42152(13) 0.0516(6) Uani 1 1 d .
O4 O 0.34848(6) 0.4421(3) 0.16037(15) 0.0548(6) Uani 1 1 d .
O5 O 0.31763(7) 0.3776(4) 0.01780(15) 0.0706(7) Uani 1 1 d .
C1 C 0.40731(9) 0.1279(5) 0.6206(2) 0.0511(8) Uani 1 1 d .
H1A H 0.4090 0.0682 0.6877 0.061 Uiso 1 1 calc R
H1B H 0.3876 0.2381 0.6160 0.061 Uiso 1 1 calc R
C2 C 0.44359(8) 0.2394(5) 0.6006(2) 0.0471(8) Uani 1 1 d .
C3 C 0.44069(9) 0.3297(5) 0.4950(2) 0.0587(9) Uani 1 1 d .
H3A H 0.4220 0.4464 0.4897 0.070 Uiso 1 1 calc R
H3B H 0.4643 0.3956 0.4806 0.070 Uiso 1 1 calc R
C4 C 0.47563(9) 0.0722(6) 0.6154(3) 0.0728(11) Uani 1 1 d .
H4A H 0.4765 0.0139 0.6819 0.109 Uiso 1 1 calc R
H4B H 0.4987 0.1460 0.6048 0.109 Uiso 1 1 calc R
H4C H 0.4719 -0.0479 0.5686 0.109 Uiso 1 1 calc R
C5 C 0.44968(10) 0.4372(6) 0.6724(3) 0.0721(11) Uani 1 1 d .
H5A H 0.4300 0.5435 0.6604 0.108 Uiso 1 1 calc R
H5B H 0.4730 0.5072 0.6619 0.108 Uiso 1 1 calc R
H5C H 0.4499 0.3846 0.7398 0.108 Uiso 1 1 calc R
C6 C 0.35597(8) 0.1696(5) 0.41203(19) 0.0485(8) Uani 1 1 d .
H6A H 0.3354 0.0980 0.4423 0.058 Uiso 1 1 calc R
H6B H 0.3601 0.3132 0.4442 0.058 Uiso 1 1 calc R
C7 C 0.34503(7) 0.2083(5) 0.30311(19) 0.0376(7) Uani 1 1 d .
C8 C 0.35711(8) 0.3871(5) 0.2590(2) 0.0488(8) Uani 1 1 d .
H8 H 0.3726 0.4837 0.2967 0.059 Uiso 1 1 calc R
C9 C 0.32408(9) 0.3169(5) 0.1023(2) 0.0475(8) Uani 1 1 d .
C10 C 0.30851(7) 0.1218(4) 0.14836(19) 0.0389(7) Uani 1 1 d .
C11 C 0.28216(8) -0.0027(5) 0.0932(2) 0.0502(8) Uani 1 1 d .
H11 H 0.2743 0.0419 0.0290 0.060 Uiso 1 1 calc R
C12 C 0.26755(9) -0.1909(6) 0.1327(2) 0.0586(9) Uani 1 1 d .
H12 H 0.2497 -0.2738 0.0956 0.070 Uiso 1 1 calc R
C13 C 0.27930(9) -0.2573(5) 0.2276(2) 0.0537(8) Uani 1 1 d .
H13 H 0.2698 -0.3876 0.2536 0.064 Uiso 1 1 calc R
C14 C 0.30491(8) -0.1335(5) 0.2846(2) 0.0445(7) Uani 1 1 d .
H14 H 0.3123 -0.1798 0.3489 0.053 Uiso 1 1 calc R
C15 C 0.31976(7) 0.0605(4) 0.24657(19) 0.0350(6) Uani 1 1 d .

loop_
_atom_site_aniso_label
_atom_site_aniso_U_11
_atom_site_aniso_U_22
_atom_site_aniso_U_33
_atom_site_aniso_U_23
_atom_site_aniso_U_13
_atom_site_aniso_U_12
P 0.0470(5) 0.0453(4) 0.0320(4) -0.0059(3) -0.0035(3) 0.0039(4)
O3 0.0780(16) 0.0557(13) 0.0524(13) -0.0179(11) -0.0088(11) 0.0146(11)
O1 0.0568(13) 0.0478(12) 0.0359(11) -0.0015(9) -0.0033(9) -0.0061(10)
O2 0.0485(13) 0.0681(14) 0.0380(11) -0.0013(10) 0.0023(9) -0.0015(11)
O4 0.0646(15) 0.0485(12) 0.0513(13) 0.0017(10) 0.0029(11) -0.0125(10)
O5 0.099(2) 0.0736(15) 0.0381(13) 0.0108(12) 0.0009(12) -0.0048(14)
C1 0.060(2) 0.060(2) 0.0328(16) -0.0067(14) -0.0001(14) -0.0008(17)
C2 0.0463(19) 0.0522(18) 0.0411(17) -0.0075(14) -0.0086(14) 0.0009(15)
C3 0.059(2) 0.059(2) 0.057(2) 0.0046(17) -0.0052(16) -0.0167(16)
C4 0.055(2) 0.098(3) 0.063(2) -0.009(2) -0.0148(17) 0.016(2)
C5 0.067(2) 0.075(2) 0.072(2) -0.0235(19) -0.0093(19) -0.0090(19)
C6 0.0430(18) 0.067(2) 0.0344(16) -0.0116(14) -0.0043(13) 0.0052(15)
C7 0.0334(16) 0.0427(17) 0.0361(15) -0.0056(13) -0.0004(12) 0.0043(13)
C8 0.0484(19) 0.0508(18) 0.0460(18) -0.0111(16) -0.0057(14) -0.0038(15)
C9 0.055(2) 0.0484(18) 0.0394(18) -0.0021(15) 0.0057(15) 0.0004(15)
C10 0.0384(17) 0.0453(17) 0.0335(15) -0.0088(13) 0.0045(12) 0.0012(14)
C11 0.0501(19) 0.067(2) 0.0333(16) -0.0094(16) 0.0012(13) -0.0035(17)
C12 0.055(2) 0.072(2) 0.049(2) -0.0203(17) 0.0021(16) -0.0179(18)
C13 0.052(2) 0.0473(18) 0.064(2) -0.0073(16) 0.0191(16) -0.0128(15)
C14 0.0456(18) 0.0488(18) 0.0396(16) 0.0025(14) 0.0072(14) 0.0044(15)
C15 0.0321(15) 0.0408(16) 0.0323(15) -0.0043(12) 0.0050(12) 0.0046(12)

loop_
_atom_type_symbol
_atom_type_description
_atom_type_scat_dispersion_real
_atom_type_scat_dispersion_imag
_atom_type_scat_source
C C 0.0033 0.0016 'International Tables Vol C Tables 4.2.6.8 and 6.1.1.4'
H H 0.0000 0.0000 'International Tables Vol C Tables 4.2.6.8 and 6.1.1.4'
O O 0.0106 0.0060 'International Tables Vol C Tables 4.2.6.8 and 6.1.1.4'
P P 0.1023 0.0942 'International Tables Vol C Tables 4.2.6.8 and 6.1.1.4'

loop_
_geom_angle_atom_site_label_1
_geom_angle_atom_site_label_2
_geom_angle_atom_site_label_3
_geom_angle
O3 P O2 111.15(13)
O3 P O1 112.58(11)
O2 P O1 105.40(10)
O3 P C6 114.93(13)
O2 P C6 106.92(13)
O1 P C6 105.18(12)
C1 O1 P 118.50(16)
C3 O2 P 119.57(18)
C9 O4 C8 121.0(2)
O1 C1 C2 111.8(2)
O1 C1 H1A 109.3
C2 C1 H1A 109.3
O1 C1 H1B 109.3
C2 C1 H1B 109.3
H1A C1 H1B 107.9
C1 C2 C3 108.6(2)
C1 C2 C4 110.1(3)
C3 C2 C4 110.9(3)
C1 C2 C5 108.5(3)
C3 C2 C5 108.2(3)
C4 C2 C5 110.4(2)
O2 C3 C2 112.4(2)
O2 C3 H3A 109.1
C2 C3 H3A 109.1
O2 C3 H3B 109.1
C2 C3 H3B 109.1
H3A C3 H3B 107.9
C2 C4 H4A 109.5
C2 C4 H4B 109.5
H4A C4 H4B 109.5
C2 C4 H4C 109.5
H4A C4 H4C 109.5
H4B C4 H4C 109.5
C2 C5 H5A 109.5
C2 C5 H5B 109.5
H5A C5 H5B 109.5
C2 C5 H5C 109.5
H5A C5 H5C 109.5
H5B C5 H5C 109.5
C7 C6 P 114.56(19)
C7 C6 H6A 108.6
P C6 H6A 108.6
C7 C6 H6B 108.6
P C6 H6B 108.6
H6A C6 H6B 107.6
C8 C7 C15 118.5(2)
C8 C7 C6 119.5(3)
C15 C7 C6 122.0(3)
C7 C8 O4 124.7(3)
C7 C8 H8 117.7
O4 C8 H8 117.7
O5 C9 O4 116.9(3)
O5 C9 C10 126.3(3)
O4 C9 C10 116.8(2)
C11 C10 C15 120.5(3)
C11 C10 C9 118.4(3)
C15 C10 C9 121.1(2)
C12 C11 C10 120.3(3)
C12 C11 H11 119.9
C10 C11 H11 119.9
C11 C12 C13 119.8(3)
C11 C12 H12 120.1
C13 C12 H12 120.1
C14 C13 C12 120.9(3)
C14 C13 H13 119.5
C12 C13 H13 119.5
C13 C14 C15 120.3(3)
C13 C14 H14 119.8
C15 C14 H14 119.8
C14 C15 C10 118.1(2)
C14 C15 C7 124.1(2)
C10 C15 C7 117.8(2)

loop_
_geom_bond_atom_site_label_1
_geom_bond_atom_site_label_2
_geom_bond_distance
P O3 1.454(2)
P O2 1.567(2)
P O1 1.5751(19)
P C6 1.790(3)
O1 C1 1.454(3)
O2 C3 1.458(3)
O4 C9 1.362(3)
O4 C8 1.382(3)
O5 C9 1.201(3)
C1 C2 1.510(4)
C1 H1A 0.9700
C1 H1B 0.9700
C2 C3 1.519(4)
C2 C4 1.532(4)
C2 C5 1.535(4)
C3 H3A 0.9700
C3 H3B 0.9700
C4 H4A 0.9600
C4 H4B 0.9600
C4 H4C 0.9600
C5 H5A 0.9600
C5 H5B 0.9600
C5 H5C 0.9600
C6 C7 1.510(3)
C6 H6A 0.9700
C6 H6B 0.9700
C7 C8 1.314(4)
C7 C15 1.449(4)
C8 H8 0.9300
C9 C10 1.454(4)
C10 C11 1.384(4)
C10 C15 1.405(3)
C11 C12 1.368(4)
C11 H11 0.9300
C12 C13 1.377(4)
C12 H12 0.9300
C13 C14 1.377(4)
C13 H13 0.9300
C14 C15 1.392(4)
C14 H14 0.9300

loop_
_cod_related_entry_id
_cod_related_entry_database
_cod_related_entry_code
1 ChemSpider 10167763
